data_7022500
loop_
_publ_author_name
'Stute, Annika'
'Kehr, Gerald'
'Daniliuc, Constantin G.'
'Fr\"ohlich, Roland'
'Erker, Gerhard'

_publ_section_title
;
 Electronic control in frustrated Lewis pair chemistry: adduct formation
 of intramolecular FLP systems with -P(C(6)F(5))(2) Lewis base components.
;
_journal_issue 13
_journal_name_full 'Dalton transactions (Cambridge, England : 2003)'
_journal_page_first 4487
_journal_page_last 4499
_journal_paper_doi 10.1039/c2dt32806b
_journal_volume 42
_journal_year 2013
_chemical_formula_sum 'C34 H12 B F20 O P'
_chemical_formula_weight 858.22
_space_group_IT_number 14
_symmetry_cell_setting monoclinic
_symmetry_space_group_name_Hall '-P 2yn'
_symmetry_space_group_name_H-M 'P 1 21/n 1'
_atom_sites_solution_hydrogens geom
_atom_sites_solution_primary direct
_atom_sites_solution_secondary difmap
_audit_creation_method SHELXL-97
_cell_angle_alpha 90.00
_cell_angle_beta 90.951(7)
_cell_angle_gamma 90.00
_cell_formula_units_Z 4
_cell_length_a 10.9643(8)
_cell_length_b 17.5853(9)
_cell_length_c 18.1387(15)
_cell_measurement_reflns_used 5094
_cell_measurement_temperature 223(2)
_cell_measurement_theta_max 68.25
_cell_measurement_theta_min 0.88
_cell_volume 3496.9(4)
_computing_cell_refinement 'Collect (Nonius B.V., 1998)'
_computing_data_collection 'Collect (Nonius B.V., 1998)'
_computing_data_reduction 'Denzo-SMN (Otwinowski & Minor, 1997)'
_computing_molecular_graphics 'XP (BrukerAXS, 2000)'
_computing_publication_material 'SHELXL-97 (Sheldrick, 1997)'
_computing_structure_refinement 'SHELXL-97 (Sheldrick, 1997)'
_computing_structure_solution 'SHELXS-97 (Sheldrick, 1990)'
_diffrn_ambient_temperature 223(2)
_diffrn_measured_fraction_theta_full 0.910
_diffrn_measured_fraction_theta_max 0.910
_diffrn_measurement_device_type 'Nonius KappaCCD APEXII'
_diffrn_measurement_method '\w and \f scans'
_diffrn_radiation_monochromator graphite
_diffrn_radiation_source 'fine-focus sealed tube'
_diffrn_radiation_type CuK\a
_diffrn_radiation_wavelength 1.54178
_diffrn_reflns_av_R_equivalents 0.071
_diffrn_reflns_av_sigmaI/netI 0.0423
_diffrn_reflns_limit_h_max 12
_diffrn_reflns_limit_h_min 0
_diffrn_reflns_limit_k_max 20
_diffrn_reflns_limit_k_min 0
_diffrn_reflns_limit_l_max 20
_diffrn_reflns_limit_l_min -20
_diffrn_reflns_number 23338
_diffrn_reflns_theta_full 66.96
_diffrn_reflns_theta_max 66.96
_diffrn_reflns_theta_min 4.75
_exptl_absorpt_coefficient_mu 1.973
_exptl_absorpt_correction_T_max 0.9432
_exptl_absorpt_correction_T_min 0.7977
_exptl_absorpt_correction_type multi-scan
_exptl_absorpt_process_details 'Denzo (Otwinowski, Borek, Majewski & Minor, 2003)'
_exptl_crystal_colour colourless
_exptl_crystal_density_diffrn 1.630
_exptl_crystal_density_method 'not measured'
_exptl_crystal_description plate
_exptl_crystal_F_000 1696
_exptl_crystal_size_max 0.12
_exptl_crystal_size_mid 0.05
_exptl_crystal_size_min 0.03
_refine_diff_density_max 0.780
_refine_diff_density_min -0.393
_refine_diff_density_rms 0.070
_refine_ls_extinction_method none
_refine_ls_goodness_of_fit_ref 1.092
_refine_ls_hydrogen_treatment constr
_refine_ls_matrix_type full
_refine_ls_number_parameters 515
_refine_ls_number_reflns 5664
_refine_ls_number_restraints 324
_refine_ls_restrained_S_all 1.210
_refine_ls_R_factor_all 0.1278
_refine_ls_R_factor_gt 0.0905
_refine_ls_shift/su_max 0.000
_refine_ls_shift/su_mean 0.000
_refine_ls_structure_factor_coef Fsqd
_refine_ls_weighting_details 'calc w=1/[\s^2^(Fo^2^)+(0.1462P)^2^+3.7497P] where P=(Fo^2^+2Fc^2^)/3'
_refine_ls_weighting_scheme calc
_refine_ls_wR_factor_gt 0.2536
_refine_ls_wR_factor_ref 0.2799
_reflns_number_gt 3593
_reflns_number_total 5664
_reflns_threshold_expression >2sigma(I)
_cod_data_source_file c2dt32806b.txt
_cod_data_source_block erk6441
_cod_original_sg_symbol_H-M P2(1)/n
_cod_database_code 7022500

loop_
_symmetry_equiv_pos_as_xyz
'x, y, z'
'-x+1/2, y+1/2, -z+1/2'
'-x, -y, -z'
'x-1/2, -y-1/2, z-1/2'

loop_
_atom_site_label
_atom_site_type_symbol
_atom_site_fract_x
_atom_site_fract_y
_atom_site_fract_z
_atom_site_U_iso_or_equiv
_atom_site_adp_type
_atom_site_occupancy
_atom_site_symmetry_multiplicity
_atom_site_calc_flag
_atom_site_refinement_flags
P1 P 0.59867(12) 0.14370(9) 0.20160(9) 0.0628(5) Uani 1 1 d .
O1 O 0.7814(3) 0.2088(2) 0.1492(2) 0.0667(11) Uani 1 1 d .
B1 B 0.8841(6) 0.1605(5) 0.1790(4) 0.073(2) Uani 1 1 d .
C1 C 0.7074(6) 0.0659(4) 0.2002(5) 0.095(2) Uani 1 1 d U
H1 H 0.7203 0.0557 0.1472 0.114 Uiso 1 1 calc R
C2 C 0.8254(6) 0.0923(5) 0.2281(5) 0.093(2) Uani 1 1 d U
H2A H 0.8822 0.0493 0.2293 0.111 Uiso 1 1 calc R
H2B H 0.8160 0.1103 0.2788 0.111 Uiso 1 1 calc R
C3 C 0.6950(5) 0.2319(3) 0.1993(3) 0.0624(14) Uani 1 1 d U
H3 H 0.7338 0.2410 0.2482 0.075 Uiso 1 1 calc R
C4 C 0.6547(7) -0.0081(4) 0.2304(5) 0.098(2) Uani 1 1 d U
H4A H 0.7145 -0.0484 0.2261 0.147 Uiso 1 1 calc R
H4B H 0.5816 -0.0215 0.2024 0.147 Uiso 1 1 calc R
H4C H 0.6344 -0.0012 0.2818 0.147 Uiso 1 1 calc R
C11 C 0.4984(5) 0.1347(4) 0.2788(4) 0.0704(16) Uani 1 1 d U
C12 C 0.5197(6) 0.1711(4) 0.3453(4) 0.0805(18) Uani 1 1 d U
C13 C 0.4419(9) 0.1667(5) 0.4034(5) 0.098(2) Uani 1 1 d U
C14 C 0.3387(8) 0.1230(6) 0.3951(6) 0.106(3) Uani 1 1 d U
C15 C 0.3147(6) 0.0832(6) 0.3326(6) 0.102(3) Uani 1 1 d U
C16 C 0.3929(6) 0.0892(5) 0.2744(5) 0.085(2) Uani 1 1 d U
C21 C 0.5028(5) 0.1487(3) 0.1192(4) 0.0656(15) Uani 1 1 d U
C22 C 0.4054(6) 0.1961(4) 0.1169(4) 0.0760(17) Uani 1 1 d U
C23 C 0.3385(7) 0.2113(5) 0.0525(5) 0.093(2) Uani 1 1 d U
C24 C 0.3717(9) 0.1786(6) -0.0109(6) 0.109(3) Uani 1 1 d U
C25 C 0.4636(9) 0.1295(6) -0.0117(5) 0.101(2) Uani 1 1 d U
C26 C 0.5309(7) 0.1143(4) 0.0524(4) 0.086(2) Uani 1 1 d U
C31 C 0.9784(5) 0.2165(4) 0.2265(4) 0.0749(18) Uani 1 1 d U
C32 C 1.0202(8) 0.2104(5) 0.2997(5) 0.104(3) Uani 1 1 d U
C33 C 1.1033(8) 0.2623(6) 0.3326(5) 0.097(2) Uani 1 1 d U
C34 C 1.1449(8) 0.3208(7) 0.2958(7) 0.116(3) Uani 1 1 d U
C35 C 1.1097(8) 0.3324(6) 0.2267(5) 0.105(2) Uani 1 1 d U
C36 C 1.0275(6) 0.2792(5) 0.1942(4) 0.089(2) Uani 1 1 d U
C41 C 0.9559(5) 0.1281(3) 0.1073(4) 0.0632(15) Uani 1 1 d U
C42 C 1.0654(5) 0.0883(4) 0.1175(4) 0.0715(17) Uani 1 1 d U
C43 C 1.1366(5) 0.0622(4) 0.0608(4) 0.0730(17) Uani 1 1 d U
C44 C 1.1016(5) 0.0747(4) -0.0096(4) 0.0762(18) Uani 1 1 d U
C45 C 0.9946(6) 0.1128(4) -0.0244(4) 0.0742(17) Uani 1 1 d U
C46 C 0.9243(5) 0.1380(3) 0.0332(4) 0.0665(15) Uani 1 1 d U
C51 C 0.6262(5) 0.3011(4) 0.1745(4) 0.0668(15) Uani 1 1 d U
C52 C 0.5640(6) 0.3454(4) 0.2251(4) 0.0762(18) Uani 1 1 d U
H52 H 0.5675 0.3334 0.2756 0.091 Uiso 1 1 calc R
C53 C 0.4962(6) 0.4080(4) 0.2003(5) 0.092(2) Uani 1 1 d U
H53 H 0.4532 0.4378 0.2342 0.110 Uiso 1 1 calc R
C54 C 0.4923(7) 0.4259(5) 0.1272(6) 0.103(3) Uani 1 1 d U
H54 H 0.4466 0.4682 0.1111 0.124 Uiso 1 1 calc R
C55 C 0.5550(7) 0.3828(5) 0.0759(5) 0.102(2) Uani 1 1 d U
H55 H 0.5515 0.3955 0.0256 0.123 Uiso 1 1 calc R
C56 C 0.6233(6) 0.3201(4) 0.1004(4) 0.0818(19) Uani 1 1 d U
H56 H 0.6672 0.2909 0.0665 0.098 Uiso 1 1 calc R
F12 F 0.6218(4) 0.2132(2) 0.3553(2) 0.0977(13) Uani 1 1 d U
F13 F 0.4698(6) 0.2033(3) 0.4665(3) 0.1333(19) Uani 1 1 d U
F14 F 0.2628(6) 0.1180(4) 0.4525(3) 0.155(2) Uani 1 1 d U
F15 F 0.2159(4) 0.0398(4) 0.3264(3) 0.144(2) Uani 1 1 d U
F16 F 0.3691(4) 0.0499(3) 0.2138(3) 0.1059(14) Uani 1 1 d U
F22 F 0.3663(3) 0.2304(2) 0.1780(2) 0.0844(11) Uani 1 1 d U
F23 F 0.2438(4) 0.2597(3) 0.0524(3) 0.1300(18) Uani 1 1 d U
F24 F 0.3108(6) 0.1943(4) -0.0747(3) 0.154(2) Uani 1 1 d U
F25 F 0.4974(6) 0.0938(4) -0.0742(3) 0.147(2) Uani 1 1 d U
F26 F 0.6217(4) 0.0634(3) 0.0481(3) 0.1132(15) Uani 1 1 d U
F32 F 0.9837(6) 0.1503(4) 0.3394(3) 0.141(2) Uani 1 1 d U
F33 F 1.1391(7) 0.2489(4) 0.4040(3) 0.167(3) Uani 1 1 d U
F34 F 1.2227(6) 0.3699(4) 0.3310(4) 0.161(2) Uani 1 1 d U
F35 F 1.1484(6) 0.3931(4) 0.1902(4) 0.163(2) Uani 1 1 d U
F36 F 0.9972(5) 0.2947(3) 0.1238(3) 0.1177(16) Uani 1 1 d U
F42 F 1.1058(3) 0.0742(2) 0.1875(2) 0.0889(12) Uani 1 1 d U
F43 F 1.2412(3) 0.0242(3) 0.0759(3) 0.1006(13) Uani 1 1 d U
F44 F 1.1712(4) 0.0510(3) -0.0656(3) 0.1020(13) Uani 1 1 d U
F45 F 0.9594(4) 0.1264(3) -0.0944(2) 0.0987(13) Uani 1 1 d U
F46 F 0.8198(3) 0.1735(2) 0.0134(2) 0.0840(11) Uani 1 1 d U

loop_
_atom_site_aniso_label
_atom_site_aniso_U_11
_atom_site_aniso_U_22
_atom_site_aniso_U_33
_atom_site_aniso_U_23
_atom_site_aniso_U_13
_atom_site_aniso_U_12
P1 0.0428(7) 0.0636(9) 0.0820(11) -0.0061(8) 0.0044(7) 0.0006(6)
O1 0.0428(18) 0.087(3) 0.071(3) 0.006(2) 0.0096(17) 0.0122(18)
B1 0.046(3) 0.093(5) 0.079(5) 0.013(4) 0.005(3) 0.015(3)
C1 0.058(3) 0.076(4) 0.151(6) -0.005(4) -0.001(4) 0.003(3)
C2 0.055(3) 0.112(5) 0.111(5) 0.038(4) 0.004(3) -0.001(3)
C3 0.046(3) 0.073(4) 0.068(3) -0.002(3) 0.004(2) 0.001(3)
C4 0.085(4) 0.072(4) 0.138(6) 0.004(4) 0.004(4) 0.004(4)
C11 0.054(3) 0.075(4) 0.083(4) 0.004(3) 0.004(3) -0.002(3)
C12 0.080(4) 0.080(4) 0.082(4) 0.004(4) 0.013(3) 0.008(4)
C13 0.125(6) 0.088(5) 0.083(5) 0.009(4) 0.020(4) 0.019(5)
C14 0.095(5) 0.114(6) 0.110(6) 0.037(5) 0.042(5) 0.019(5)
C15 0.060(4) 0.119(6) 0.127(6) 0.042(5) 0.011(4) -0.004(4)
C16 0.066(4) 0.094(5) 0.094(5) 0.021(4) 0.004(4) -0.005(3)
C21 0.051(3) 0.069(4) 0.076(4) -0.012(3) 0.008(3) -0.004(3)
C22 0.059(3) 0.085(4) 0.083(4) -0.001(4) -0.002(3) -0.005(3)
C23 0.082(4) 0.094(5) 0.102(5) 0.007(4) -0.010(4) -0.014(4)
C24 0.104(5) 0.124(6) 0.098(6) 0.018(5) -0.019(5) -0.036(5)
C25 0.116(6) 0.114(6) 0.074(5) -0.016(4) 0.007(4) -0.040(5)
C26 0.077(4) 0.087(4) 0.095(5) -0.010(4) 0.018(4) -0.015(4)
C31 0.058(3) 0.100(5) 0.067(4) -0.007(3) -0.004(3) 0.022(3)
C32 0.100(5) 0.101(5) 0.110(6) 0.004(5) 0.008(5) 0.034(4)
C33 0.101(5) 0.110(6) 0.080(5) -0.034(4) -0.035(4) 0.025(5)
C34 0.091(5) 0.119(6) 0.138(7) -0.020(6) -0.010(5) 0.007(5)
C35 0.096(5) 0.118(6) 0.099(5) -0.013(5) -0.002(4) -0.004(5)
C36 0.071(4) 0.114(5) 0.082(5) -0.005(4) -0.010(3) -0.012(4)
C41 0.042(3) 0.065(3) 0.083(4) 0.004(3) 0.005(3) -0.001(2)
C42 0.051(3) 0.073(4) 0.091(4) 0.000(3) -0.001(3) 0.000(3)
C43 0.046(3) 0.070(4) 0.103(5) -0.008(3) 0.005(3) 0.006(3)
C44 0.054(3) 0.076(4) 0.099(5) -0.017(4) 0.019(3) -0.008(3)
C45 0.066(4) 0.076(4) 0.081(4) 0.001(3) 0.009(3) -0.008(3)
C46 0.046(3) 0.068(4) 0.086(4) 0.001(3) 0.002(3) 0.003(3)
C51 0.050(3) 0.070(4) 0.081(4) -0.006(3) 0.011(3) 0.001(3)
C52 0.063(3) 0.071(4) 0.095(4) -0.012(3) 0.010(3) -0.002(3)
C53 0.078(4) 0.079(4) 0.120(6) -0.013(4) 0.025(4) 0.010(3)
C54 0.087(5) 0.081(5) 0.142(7) 0.005(5) 0.027(5) 0.025(4)
C55 0.095(5) 0.097(5) 0.115(6) 0.022(4) 0.030(4) 0.034(4)
C56 0.067(3) 0.078(4) 0.101(5) -0.003(4) 0.020(3) 0.017(3)
F12 0.118(3) 0.095(3) 0.080(3) -0.013(2) 0.004(2) -0.021(2)
F13 0.211(5) 0.102(3) 0.088(3) 0.005(3) 0.042(3) 0.017(3)
F14 0.147(4) 0.178(5) 0.143(4) 0.057(4) 0.086(4) 0.036(4)
F15 0.078(3) 0.181(5) 0.174(5) 0.069(4) 0.015(3) -0.036(3)
F16 0.082(3) 0.117(3) 0.118(3) 0.019(3) -0.020(2) -0.040(2)
F22 0.0614(19) 0.089(3) 0.102(3) -0.007(2) -0.0008(19) 0.0155(18)
F23 0.094(3) 0.135(4) 0.159(5) 0.025(3) -0.041(3) 0.010(3)
F24 0.166(5) 0.182(5) 0.113(4) 0.030(4) -0.053(4) -0.056(4)
F25 0.182(5) 0.176(5) 0.084(3) -0.034(3) 0.028(3) -0.058(4)
F26 0.104(3) 0.112(3) 0.125(3) -0.035(3) 0.038(3) 0.001(3)
F32 0.189(5) 0.134(4) 0.099(3) 0.008(3) -0.012(3) 0.018(4)
F33 0.200(6) 0.175(5) 0.124(4) -0.031(4) -0.062(4) 0.037(5)
F34 0.131(4) 0.175(5) 0.175(5) -0.067(4) -0.050(4) -0.008(4)
F35 0.149(5) 0.169(5) 0.172(5) -0.019(4) -0.002(4) -0.074(4)
F36 0.120(3) 0.137(4) 0.096(3) 0.008(3) -0.001(3) -0.063(3)
F42 0.0599(19) 0.101(3) 0.105(3) 0.005(2) -0.0067(19) 0.0186(18)
F43 0.058(2) 0.105(3) 0.139(3) -0.016(3) 0.003(2) 0.0246(19)
F44 0.081(2) 0.110(3) 0.116(3) -0.029(3) 0.029(2) 0.004(2)
F45 0.095(3) 0.119(3) 0.083(3) -0.007(2) 0.011(2) 0.005(2)
F46 0.0623(19) 0.106(3) 0.084(2) 0.006(2) -0.0006(17) 0.0192(19)

loop_
_atom_type_symbol
_atom_type_description
_atom_type_scat_dispersion_real
_atom_type_scat_dispersion_imag
_atom_type_scat_source
C C 0.0181 0.0091 'International Tables Vol C Tables 4.2.6.8 and 6.1.1.4'
H H 0.0000 0.0000 'International Tables Vol C Tables 4.2.6.8 and 6.1.1.4'
B B 0.0090 0.0039 'International Tables Vol C Tables 4.2.6.8 and 6.1.1.4'
O O 0.0492 0.0322 'International Tables Vol C Tables 4.2.6.8 and 6.1.1.4'
F F 0.0727 0.0534 'International Tables Vol C Tables 4.2.6.8 and 6.1.1.4'
P P 0.2955 0.4335 'International Tables Vol C Tables 4.2.6.8 and 6.1.1.4'

loop_
_geom_angle_atom_site_label_1
_geom_angle_atom_site_label_2
_geom_angle_atom_site_label_3
_geom_angle
C11 P1 C21 106.9(3)
C11 P1 C1 110.7(4)
C21 P1 C1 113.4(4)
C11 P1 C3 116.1(3)
C21 P1 C3 105.1(3)
C1 P1 C3 104.6(3)
C3 O1 B1 116.5(5)
O1 B1 C2 108.1(5)
O1 B1 C41 106.1(5)
C2 B1 C41 112.2(6)
O1 B1 C31 107.9(6)
C2 B1 C31 113.7(6)
C41 B1 C31 108.4(5)
C2 C1 C4 119.1(7)
C2 C1 P1 109.6(6)
C4 C1 P1 112.5(5)
C2 C1 H1 104.8
C4 C1 H1 104.8
P1 C1 H1 104.8
C1 C2 B1 113.7(6)
C1 C2 H2A 108.8
B1 C2 H2A 108.8
C1 C2 H2B 108.8
B1 C2 H2B 108.8
H2A C2 H2B 107.7
O1 C3 C51 112.8(5)
O1 C3 P1 99.4(4)
C51 C3 P1 113.4(4)
O1 C3 H3 110.3
C51 C3 H3 110.3
P1 C3 H3 110.3
C1 C4 H4A 109.5
C1 C4 H4B 109.5
H4A C4 H4B 109.5
C1 C4 H4C 109.5
H4A C4 H4C 109.5
H4B C4 H4C 109.5
C12 C11 C16 116.1(6)
C12 C11 P1 122.7(5)
C16 C11 P1 121.2(6)
F12 C12 C13 116.9(7)
F12 C12 C11 119.9(6)
C13 C12 C11 123.2(7)
F13 C13 C12 119.5(9)
F13 C13 C14 122.4(8)
C12 C13 C14 118.0(8)
F14 C14 C15 120.0(10)
F14 C14 C13 118.0(10)
C15 C14 C13 121.9(8)
F15 C15 C14 121.0(8)
F15 C15 C16 119.8(10)
C14 C15 C16 119.2(8)
F16 C16 C15 118.8(7)
F16 C16 C11 119.7(6)
C15 C16 C11 121.5(8)
C22 C21 C26 115.2(6)
C22 C21 P1 120.1(5)
C26 C21 P1 124.1(5)
F22 C22 C21 120.9(6)
F22 C22 C23 115.8(6)
C21 C22 C23 123.2(7)
C24 C23 F23 119.4(8)
C24 C23 C22 119.3(8)
F23 C23 C22 121.2(8)
C25 C24 C23 120.3(9)
C25 C24 F24 119.2(10)
C23 C24 F24 120.5(10)
C24 C25 F25 121.9(9)
C24 C25 C26 120.6(8)
F25 C25 C26 117.4(9)
F26 C26 C25 117.6(7)
F26 C26 C21 121.0(7)
C25 C26 C21 121.4(8)
C36 C31 C32 110.0(7)
C36 C31 B1 120.3(6)
C32 C31 B1 129.6(7)
F32 C32 C31 118.1(9)
F32 C32 C33 118.5(9)
C31 C32 C33 123.3(9)
C34 C33 F33 121.4(9)
C34 C33 C32 121.2(9)
F33 C33 C32 117.4(10)
C33 C34 C35 120.4(10)
C33 C34 F34 118.5(10)
C35 C34 F34 121.2(11)
C34 C35 F35 120.4(9)
C34 C35 C36 117.8(10)
F35 C35 C36 121.9(9)
F36 C36 C31 118.6(6)
F36 C36 C35 114.0(8)
C31 C36 C35 127.4(8)
C46 C41 C42 112.9(6)
C46 C41 B1 127.6(5)
C42 C41 B1 119.5(6)
F42 C42 C43 117.1(5)
F42 C42 C41 118.7(6)
C43 C42 C41 124.3(6)
C44 C43 F43 120.1(6)
C44 C43 C42 119.7(6)
F43 C43 C42 120.2(7)
C43 C44 F44 120.6(6)
C43 C44 C45 119.6(6)
F44 C44 C45 119.8(7)
F45 C45 C44 120.1(6)
F45 C45 C46 120.2(6)
C44 C45 C46 119.6(7)
F46 C46 C45 115.4(6)
F46 C46 C41 120.7(5)
C45 C46 C41 123.8(6)
C56 C51 C52 120.0(6)
C56 C51 C3 119.5(5)
C52 C51 C3 120.4(6)
C51 C52 C53 119.5(7)
C51 C52 H52 120.2
C53 C52 H52 120.2
C54 C53 C52 120.2(7)
C54 C53 H53 119.9
C52 C53 H53 119.9
C53 C54 C55 121.1(8)
C53 C54 H54 119.4
C55 C54 H54 119.4
C54 C55 C56 119.0(8)
C54 C55 H55 120.5
C56 C55 H55 120.5
C51 C56 C55 120.1(7)
C51 C56 H56 119.9
C55 C56 H56 119.9

loop_
_geom_bond_atom_site_label_1
_geom_bond_atom_site_label_2
_geom_bond_distance
P1 C11 1.801(7)
P1 C21 1.815(6)
P1 C1 1.815(7)
P1 C3 1.878(6)
O1 C3 1.386(6)
O1 B1 1.504(8)
B1 C2 1.632(11)
B1 C41 1.634(10)
B1 C31 1.658(11)
C1 C2 1.456(9)
C1 C4 1.529(10)
C1 H1 0.9900
C2 H2A 0.9800
C2 H2B 0.9800
C3 C51 1.496(9)
C3 H3 0.9900
C4 H4A 0.9700
C4 H4B 0.9700
C4 H4C 0.9700
C11 C12 1.383(10)
C11 C16 1.408(9)
C12 F12 1.352(8)
C12 C13 1.369(10)
C13 F13 1.343(10)
C13 C14 1.375(13)
C14 F14 1.346(9)
C14 C15 1.355(13)
C15 F15 1.327(9)
C15 C16 1.376(11)
C16 F16 1.320(9)
C21 C22 1.354(9)
C21 C26 1.394(10)
C22 F22 1.338(8)
C22 C23 1.395(11)
C23 C24 1.342(13)
C23 F23 1.342(10)
C24 C25 1.327(13)
C24 F24 1.353(10)
C25 F25 1.354(10)
C25 C26 1.392(12)
C26 F26 1.342(9)
C31 C36 1.364(10)
C31 C32 1.403(11)
C32 F32 1.344(11)
C32 C33 1.415(13)
C33 C34 1.313(13)
C33 F33 1.366(10)
C34 C35 1.320(13)
C34 F34 1.364(11)
C35 F35 1.330(11)
C35 C36 1.420(12)
C36 F36 1.342(9)
C41 C46 1.393(9)
C41 C42 1.400(8)
C42 F42 1.359(8)
C42 C43 1.381(9)
C43 C44 1.346(10)
C43 F43 1.351(7)
C44 F44 1.347(7)
C44 C45 1.374(9)
C45 F45 1.343(8)
C45 C46 1.381(9)
C46 F46 1.348(6)
C51 C56 1.384(10)
C51 C52 1.392(9)
C52 C53 1.397(10)
C52 H52 0.9400
C53 C54 1.364(12)
C53 H53 0.9400
C54 C55 1.390(11)
C54 H54 0.9400
C55 C56 1.401(10)
C55 H55 0.9400
C56 H56 0.9400

loop_
_geom_torsion_atom_site_label_1
_geom_torsion_atom_site_label_2
_geom_torsion_atom_site_label_3
_geom_torsion_atom_site_label_4
_geom_torsion
C3 O1 B1 C2 48.7(8)
C3 O1 B1 C41 169.3(5)
C3 O1 B1 C31 -74.7(6)
C11 P1 C1 C2 -102.4(6)
C21 P1 C1 C2 137.4(6)
C3 P1 C1 C2 23.4(7)
C11 P1 C1 C4 32.4(7)
C21 P1 C1 C4 -87.8(7)
C3 P1 C1 C4 158.3(6)
C4 C1 C2 B1 167.2(7)
P1 C1 C2 B1 -61.3(9)
O1 B1 C2 C1 33.6(9)
C41 B1 C2 C1 -83.1(8)
C31 B1 C2 C1 153.5(6)
B1 O1 C3 C51 158.0(5)
B1 O1 C3 P1 -81.6(5)
C11 P1 C3 O1 162.7(3)
C21 P1 C3 O1 -79.4(4)
C1 P1 C3 O1 40.3(5)
C11 P1 C3 C51 -77.4(5)
C21 P1 C3 C51 40.5(5)
C1 P1 C3 C51 160.2(5)
C21 P1 C11 C12 -141.0(6)
C1 P1 C11 C12 95.0(6)
C3 P1 C11 C12 -24.1(7)
C21 P1 C11 C16 39.2(6)
C1 P1 C11 C16 -84.8(6)
C3 P1 C11 C16 156.1(5)
C16 C11 C12 F12 177.1(6)
P1 C11 C12 F12 -2.7(9)
C16 C11 C12 C13 -2.6(11)
P1 C11 C12 C13 177.7(6)
F12 C12 C13 F13 -0.2(11)
C11 C12 C13 F13 179.5(7)
F12 C12 C13 C14 -178.7(7)
C11 C12 C13 C14 0.9(12)
F13 C13 C14 F14 0.8(12)
C12 C13 C14 F14 179.3(7)
F13 C13 C14 C15 -176.5(8)
C12 C13 C14 C15 2.0(13)
F14 C14 C15 F15 0.9(13)
C13 C14 C15 F15 178.3(7)
F14 C14 C15 C16 179.7(7)
C13 C14 C15 C16 -2.9(13)
F15 C15 C16 F16 -1.5(11)
C14 C15 C16 F16 179.7(7)
F15 C15 C16 C11 179.9(7)
C14 C15 C16 C11 1.1(12)
C12 C11 C16 F16 -177.0(6)
P1 C11 C16 F16 2.7(9)
C12 C11 C16 C15 1.5(10)
P1 C11 C16 C15 -178.7(6)
C11 P1 C21 C22 47.6(6)
C1 P1 C21 C22 169.9(5)
C3 P1 C21 C22 -76.4(6)
C11 P1 C21 C26 -141.7(6)
C1 P1 C21 C26 -19.3(7)
C3 P1 C21 C26 94.4(6)
C26 C21 C22 F22 177.5(6)
P1 C21 C22 F22 -10.9(9)
C26 C21 C22 C23 -1.2(10)
P1 C21 C22 C23 170.3(5)
F22 C22 C23 C24 -179.6(7)
C21 C22 C23 C24 -0.8(11)
F22 C22 C23 F23 2.3(10)
C21 C22 C23 F23 -178.9(6)
F23 C23 C24 C25 -178.7(8)
C22 C23 C24 C25 3.2(13)
F23 C23 C24 F24 0.3(12)
C22 C23 C24 F24 -177.8(7)
C23 C24 C25 F25 178.0(7)
F24 C24 C25 F25 -0.9(13)
C23 C24 C25 C26 -3.5(13)
F24 C24 C25 C26 177.6(7)
C24 C25 C26 F26 179.2(7)
F25 C25 C26 F26 -2.3(10)
C24 C25 C26 C21 1.3(12)
F25 C25 C26 C21 179.9(6)
C22 C21 C26 F26 -176.8(6)
P1 C21 C26 F26 12.0(9)
C22 C21 C26 C25 1.0(10)
P1 C21 C26 C25 -170.2(6)
O1 B1 C31 C36 -55.2(8)
C2 B1 C31 C36 -175.2(6)
C41 B1 C31 C36 59.3(8)
O1 B1 C31 C32 124.8(7)
C2 B1 C31 C32 4.8(10)
C41 B1 C31 C32 -120.7(7)
C36 C31 C32 F32 -178.0(7)
B1 C31 C32 F32 2.0(11)
C36 C31 C32 C33 -1.2(10)
B1 C31 C32 C33 178.8(6)
F32 C32 C33 C34 177.9(8)
C31 C32 C33 C34 1.1(13)
F32 C32 C33 F33 -1.6(11)
C31 C32 C33 F33 -178.4(7)
F33 C33 C34 C35 179.5(8)
C32 C33 C34 C35 0.1(14)
F33 C33 C34 F34 -2.0(14)
C32 C33 C34 F34 178.5(7)
C33 C34 C35 F35 177.5(9)
F34 C34 C35 F35 -0.9(15)
C33 C34 C35 C36 -0.8(14)
F34 C34 C35 C36 -179.2(8)
C32 C31 C36 F36 -179.6(7)
B1 C31 C36 F36 0.4(10)
C32 C31 C36 C35 0.4(11)
B1 C31 C36 C35 -179.6(7)
C34 C35 C36 F36 -179.4(8)
F35 C35 C36 F36 2.3(12)
C34 C35 C36 C31 0.6(14)
F35 C35 C36 C31 -177.8(8)
O1 B1 C41 C46 -4.4(9)
C2 B1 C41 C46 113.5(7)
C31 B1 C41 C46 -120.1(6)
O1 B1 C41 C42 172.5(5)
C2 B1 C41 C42 -69.6(7)
C31 B1 C41 C42 56.8(8)
C46 C41 C42 F42 -179.4(5)
B1 C41 C42 F42 3.3(9)
C46 C41 C42 C43 1.0(9)
B1 C41 C42 C43 -176.3(6)
F42 C42 C43 C44 -179.7(6)
C41 C42 C43 C44 0.0(10)
F42 C42 C43 F43 0.3(9)
C41 C42 C43 F43 179.9(6)
F43 C43 C44 F44 -1.3(10)
C42 C43 C44 F44 178.7(6)
F43 C43 C44 C45 179.5(6)
C42 C43 C44 C45 -0.6(10)
C43 C44 C45 F45 179.3(6)
F44 C44 C45 F45 0.0(10)
C43 C44 C45 C46 0.1(10)
F44 C44 C45 C46 -179.1(6)
F45 C45 C46 F46 2.1(9)
C44 C45 C46 F46 -178.7(6)
F45 C45 C46 C41 -178.2(6)
C44 C45 C46 C41 1.0(10)
C42 C41 C46 F46 178.3(5)
B1 C41 C46 F46 -4.7(10)
C42 C41 C46 C45 -1.4(9)
B1 C41 C46 C45 175.6(6)
O1 C3 C51 C56 20.5(8)
P1 C3 C51 C56 -91.5(6)
O1 C3 C51 C52 -160.5(5)
P1 C3 C51 C52 87.5(6)
C56 C51 C52 C53 1.6(10)
C3 C51 C52 C53 -177.4(6)
C51 C52 C53 C54 -0.8(11)
C52 C53 C54 C55 0.1(13)
C53 C54 C55 C56 -0.2(13)
C52 C51 C56 C55 -1.8(10)
C3 C51 C56 C55 177.2(7)
C54 C55 C56 C51 1.1(12)

loop_
_platon_squeeze_void_nr
_platon_squeeze_void_average_x
_platon_squeeze_void_average_y
_platon_squeeze_void_average_z
_platon_squeeze_void_volume
_platon_squeeze_void_count_electrons
_platon_squeeze_void_content
1 0.000 0.500 0.000 181 68 ' '
2 0.500 1.000 0.500 181 68 ' '
